data_4128842
loop_
_publ_author_name
'Bhardwaj, Rajni M.'
'McMahon, Jennifer A.'
'Nyman, Jonas'
'Price, Louise S.'
'Konar, Sumit'
'Oswald, Iain D. H.'
'Pulham, Colin R.'
'Price, Sarah L.'
'Reutzel-Edens, Susan M'

_publ_section_title
;
 A Prolific Solvate Former, Galunisertib, under the Pressure of Crystal
 Structure Prediction, Produces Ten Diverse Polymorphs.
;
_journal_issue 35
_journal_name_full 'Journal of the American Chemical Society'
_journal_page_first 13887
_journal_page_last 13897
_journal_paper_doi 10.1021/jacs.9b06634
_journal_volume 141
_journal_year 2019
_chemical_formula_moiety 'C22 H19 N5 O'
_chemical_formula_sum 'C22 H19 N5 O'
_chemical_formula_weight 369.42
_space_group_crystal_system monoclinic
_space_group_IT_number 14
_space_group_name_Hall '-P 2yn'
_space_group_name_H-M_alt 'P 1 21/n 1'
_atom_sites_solution_hydrogens geom
_audit_creation_method SHELXL-2016/6
_cell_angle_alpha 90
_cell_angle_beta 113.219(3)
_cell_angle_gamma 90
_cell_formula_units_Z 8
_cell_length_a 18.9981(11)
_cell_length_b 9.8532(6)
_cell_length_c 21.8829(13)
_cell_measurement_reflns_used 9695
_cell_measurement_temperature 100(2)
_cell_measurement_theta_max 72.37
_cell_measurement_theta_min 2.62
_cell_volume 3764.5(4)
_computing_cell_refinement 'SAINT 7.46A (Bruker-AXS, 2011)'
_computing_data_collection 'APEX2 v2011.4.0 (Bruker-AXS, 2011)'
_computing_data_reduction 'SAINT 7.46A (Bruker-AXS, 2011)'
_computing_structure_refinement 'SHELXL-2016/6 (Sheldrick, 2016)'
_computing_structure_solution 'SHELXT (Sheldrick, 2015)'
_diffrn_ambient_temperature 100(2)
_diffrn_detector_area_resol_mean 10.4
_diffrn_measured_fraction_theta_full 1.000
_diffrn_measured_fraction_theta_max 0.998
_diffrn_measurement_device_type 'Bruker Photon 100 CMOS'
_diffrn_measurement_method '\f and \w scans'
_diffrn_radiation_monochromator 'Incoatec I\mS multilayer optics'
_diffrn_radiation_source 'I\mS micro-focus sealed tube'
_diffrn_radiation_type CuK\a
_diffrn_radiation_wavelength 1.54178
_diffrn_reflns_av_R_equivalents 0.0770
_diffrn_reflns_av_unetI/netI 0.0328
_diffrn_reflns_Laue_measured_fraction_full 1.000
_diffrn_reflns_Laue_measured_fraction_max 0.998
_diffrn_reflns_limit_h_max 23
_diffrn_reflns_limit_h_min -23
_diffrn_reflns_limit_k_max 12
_diffrn_reflns_limit_k_min -12
_diffrn_reflns_limit_l_max 26
_diffrn_reflns_limit_l_min -27
_diffrn_reflns_number 91186
_diffrn_reflns_point_group_measured_fraction_full 1.000
_diffrn_reflns_point_group_measured_fraction_max 0.998
_diffrn_reflns_theta_full 67.679
_diffrn_reflns_theta_max 72.305
_diffrn_reflns_theta_min 2.617
_diffrn_source 'I\mS micro-focus sealed tube'
_exptl_absorpt_coefficient_mu 0.671
_exptl_absorpt_correction_T_max 0.7407
_exptl_absorpt_correction_T_min 0.6580
_exptl_absorpt_correction_type multi-scan
_exptl_absorpt_process_details 'SADABS (Sheldrick, 2009)'
_exptl_crystal_colour colourless
_exptl_crystal_density_diffrn 1.304
_exptl_crystal_density_method 'not measured'
_exptl_crystal_description tabular
_exptl_crystal_F_000 1552
_exptl_crystal_size_max 0.163
_exptl_crystal_size_mid 0.108
_exptl_crystal_size_min 0.061
_refine_diff_density_max 0.453
_refine_diff_density_min -0.271
_refine_diff_density_rms 0.042
_refine_ls_extinction_coef 0.00165(9)
_refine_ls_extinction_expression Fc^*^=kFc[1+0.001xFc^2^\l^3^/sin(2\q)]^-1/4^
_refine_ls_extinction_method 'SHELXL-2016/6 (Sheldrick 2016)'
_refine_ls_goodness_of_fit_ref 1.032
_refine_ls_hydrogen_treatment constr
_refine_ls_matrix_type full
_refine_ls_number_parameters 508
_refine_ls_number_reflns 7426
_refine_ls_number_restraints 0
_refine_ls_restrained_S_all 1.032
_refine_ls_R_factor_all 0.0541
_refine_ls_R_factor_gt 0.0416
_refine_ls_shift/su_max 0.000
_refine_ls_shift/su_mean 0.000
_refine_ls_structure_factor_coef Fsqd
_refine_ls_weighting_details 'w=1/[\s^2^(Fo^2^)+(0.0392P)^2^+2.0483P] where P=(Fo^2^+2Fc^2^)/3'
_refine_ls_weighting_scheme calc
_refine_ls_wR_factor_gt 0.0947
_refine_ls_wR_factor_ref 0.1011
_reflns_Friedel_coverage 0.000
_reflns_number_gt 6150
_reflns_number_total 7426
_reflns_threshold_expression 'I > 2\s(I)'
_cod_data_source_file ja9b06634_si_001.cif
_cod_data_source_block Galunisertib_FORM_IV
_cod_original_sg_symbol_H-M 'P 21/n'
_cod_database_code 4128842
_shelx_shelxl_version_number 2016/6
_shelx_space_group_comment
;
The symmetry employed for this shelxl refinement is uniquely defined
by the following loop, which should always be used as a source of
symmetry information in preference to the above space-group names.
They are only intended as comments.
;
_shelx_estimated_absorpt_t_min 0.898
_shelx_estimated_absorpt_t_max 0.960

loop_
_space_group_symop_operation_xyz
'x, y, z'
'-x+1/2, y+1/2, -z+1/2'
'-x, -y, -z'
'x-1/2, -y-1/2, z-1/2'

loop_
_atom_site_label
_atom_site_type_symbol
_atom_site_fract_x
_atom_site_fract_y
_atom_site_fract_z
_atom_site_U_iso_or_equiv
_atom_site_adp_type
_atom_site_occupancy
_atom_site_site_symmetry_order
_atom_site_calc_flag
_atom_site_refinement_flags_posn
_atom_site_refinement_flags_adp
O1A O 0.65598(6) 0.47807(10) 0.71422(5) 0.0232(2) Uani 1 1 d . .
O1B O 0.44622(6) 0.46792(12) 0.68058(5) 0.0307(3) Uani 1 1 d . .
N3A N 0.50029(7) 0.03161(13) 0.41053(6) 0.0207(3) Uani 1 1 d . .
N1A N 0.85700(7) 0.14391(12) 0.59499(6) 0.0189(3) Uani 1 1 d . .
N5B N 0.54688(7) 0.52371(13) 0.77419(6) 0.0222(3) Uani 1 1 d . .
H27A H 0.579778 0.504582 0.756219 0.027 Uiso 1 1 calc R U
H27B H 0.563421 0.552824 0.815500 0.027 Uiso 1 1 calc R U
N4A N 0.68521(7) -0.20318(13) 0.56360(6) 0.0202(3) Uani 1 1 d . .
N2A N 0.52035(7) -0.09876(13) 0.42676(6) 0.0202(3) Uani 1 1 d . .
N4B N 0.44760(7) 0.91226(13) 0.80610(6) 0.0233(3) Uani 1 1 d . .
N5A N 0.56220(7) 0.34100(14) 0.64797(7) 0.0289(3) Uani 1 1 d . .
H27C H 0.527563 0.380958 0.659132 0.035 Uiso 1 1 calc R U
H27D H 0.548980 0.273122 0.619538 0.035 Uiso 1 1 calc R U
N2B N 0.59994(8) 0.93049(13) 0.96870(6) 0.0259(3) Uani 1 1 d . .
N3B N 0.60256(8) 0.85469(13) 1.02050(6) 0.0262(3) Uani 1 1 d . .
N1B N 0.25604(8) 0.66488(14) 0.84499(7) 0.0289(3) Uani 1 1 d . .
C3A C 0.70037(8) 0.08804(14) 0.51763(7) 0.0168(3) Uani 1 1 d . .
C11A C 0.59419(8) -0.09034(15) 0.46897(7) 0.0177(3) Uani 1 1 d . .
C4A C 0.72162(8) 0.17401(14) 0.57454(6) 0.0157(3) Uani 1 1 d . .
C9A C 0.80089(8) 0.19873(14) 0.61169(7) 0.0165(3) Uani 1 1 d . .
C7A C 0.76972(8) 0.33651(14) 0.68896(7) 0.0184(3) Uani 1 1 d . .
H22A H 0.785596 0.391551 0.727714 0.022 Uiso 1 1 calc R U
C16A C 0.63885(8) -0.21346(15) 0.49872(7) 0.0177(3) Uani 1 1 d . .
C6A C 0.69058(8) 0.31258(14) 0.65210(7) 0.0167(3) Uani 1 1 d . .
C5A C 0.66760(8) 0.23222(14) 0.59641(7) 0.0162(3) Uani 1 1 d . .
H24A H 0.614561 0.215446 0.572169 0.019 Uiso 1 1 calc R U
C4B C 0.38885(8) 0.66564(14) 0.85467(7) 0.0184(3) Uani 1 1 d . .
C5B C 0.44191(8) 0.62110(14) 0.82829(7) 0.0172(3) Uani 1 1 d . .
H24B H 0.494502 0.644058 0.850430 0.021 Uiso 1 1 calc R U
C10B C 0.48948(9) 0.80700(14) 0.94434(7) 0.0196(3) Uani 1 1 d . .
C8A C 0.82332(8) 0.28126(15) 0.66933(7) 0.0187(3) Uani 1 1 d . .
H21A H 0.876135 0.298263 0.694516 0.022 Uiso 1 1 calc R U
C21B C 0.47207(8) 0.50858(14) 0.73885(7) 0.0193(3) Uani 1 1 d . .
C6B C 0.41845(8) 0.54524(14) 0.77119(7) 0.0184(3) Uani 1 1 d . .
C10A C 0.62024(8) 0.04603(14) 0.47929(7) 0.0174(3) Uani 1 1 d . .
C3B C 0.41055(9) 0.75329(14) 0.91094(7) 0.0198(3) Uani 1 1 d . .
C21A C 0.63454(8) 0.38320(15) 0.67409(7) 0.0182(3) Uani 1 1 d . .
C15A C 0.55654(8) 0.12105(15) 0.44041(7) 0.0194(3) Uani 1 1 d . .
C2A C 0.75796(8) 0.03839(15) 0.50092(7) 0.0204(3) Uani 1 1 d . .
H17A H 0.745883 -0.015936 0.462234 0.024 Uiso 1 1 calc R U
C11B C 0.53046(9) 0.90208(15) 0.92147(7) 0.0206(3) Uani 1 1 d . .
C17A C 0.72954(8) -0.31015(16) 0.59304(7) 0.0219(3) Uani 1 1 d . .
C20A C 0.63434(8) -0.32938(15) 0.46131(7) 0.0204(3) Uani 1 1 d . .
H5A H 0.599739 -0.334312 0.416040 0.025 Uiso 1 1 calc R U
C1A C 0.83475(8) 0.06793(15) 0.54103(7) 0.0209(3) Uani 1 1 d . .
H18A H 0.873207 0.030718 0.528453 0.025 Uiso 1 1 calc R U
C9B C 0.31104(8) 0.62696(15) 0.82241(8) 0.0219(3) Uani 1 1 d . .
C16B C 0.50644(9) 0.96962(15) 0.85624(7) 0.0212(3) Uani 1 1 d . .
C7B C 0.34019(8) 0.50834(16) 0.73855(7) 0.0233(3) Uani 1 1 d . .
H22B H 0.324006 0.456134 0.698875 0.028 Uiso 1 1 calc R U
C18A C 0.73038(9) -0.42790(16) 0.55799(8) 0.0244(3) Uani 1 1 d . .
H7A H 0.764010 -0.500479 0.579335 0.029 Uiso 1 1 calc R U
C19A C 0.68158(9) -0.43751(15) 0.49174(8) 0.0241(3) Uani 1 1 d . .
H6A H 0.680497 -0.517729 0.467302 0.029 Uiso 1 1 calc R U
C20B C 0.42468(9) 0.96551(16) 0.74486(8) 0.0265(4) Uani 1 1 d . .
C8B C 0.28810(9) 0.54714(17) 0.76365(8) 0.0257(3) Uani 1 1 d . .
H21B H 0.236041 0.520649 0.741704 0.031 Uiso 1 1 calc R U
C15B C 0.53921(9) 0.78059(15) 1.00906(7) 0.0239(3) Uani 1 1 d . .
C2B C 0.35483(9) 0.78750(15) 0.93358(8) 0.0258(3) Uani 1 1 d . .
H17B H 0.367096 0.842131 0.972186 0.031 Uiso 1 1 calc R U
C17B C 0.54340(9) 1.08545(17) 0.84717(9) 0.0295(4) Uani 1 1 d . .
H5B H 0.585201 1.124169 0.883124 0.035 Uiso 1 1 calc R U
C12A C 0.42815(9) 0.08830(17) 0.36381(8) 0.0274(4) Uani 1 1 d . .
H11A H 0.387873 0.084946 0.381835 0.033 Uiso 1 1 calc R U
H11B H 0.409870 0.040793 0.320451 0.033 Uiso 1 1 calc R U
C1B C 0.27946(10) 0.74075(17) 0.89895(9) 0.0303(4) Uani 1 1 d . .
H18B H 0.242362 0.765990 0.915908 0.036 Uiso 1 1 calc R U
C14A C 0.52761(9) 0.26158(17) 0.41884(8) 0.0284(4) Uani 1 1 d . .
H13A H 0.563967 0.314352 0.405975 0.034 Uiso 1 1 calc R U
H13B H 0.517952 0.310817 0.454211 0.034 Uiso 1 1 calc R U
C22A C 0.77654(10) -0.29656(18) 0.66619(8) 0.0312(4) Uani 1 1 d . .
H1A1 H 0.796586 -0.203891 0.676007 0.047 Uiso 1 1 calc R U
H1A2 H 0.819287 -0.360956 0.679454 0.047 Uiso 1 1 calc R U
H1A3 H 0.744460 -0.315967 0.690906 0.047 Uiso 1 1 calc R U
C14B C 0.54999(11) 0.69632(18) 1.06900(8) 0.0342(4) Uani 1 1 d . .
H13C H 0.555228 0.598912 1.060519 0.041 Uiso 1 1 calc R U
H13D H 0.506764 0.708083 1.082999 0.041 Uiso 1 1 calc R U
C19B C 0.45761(10) 1.08240(19) 0.73246(9) 0.0347(4) Uani 1 1 d . .
H7B H 0.439322 1.120501 0.689090 0.042 Uiso 1 1 calc R U
C22B C 0.36271(10) 0.88959(18) 0.69067(8) 0.0345(4) Uani 1 1 d . .
H1B1 H 0.385856 0.821841 0.671498 0.052 Uiso 1 1 calc R U
H1B2 H 0.332171 0.953335 0.655966 0.052 Uiso 1 1 calc R U
H1B3 H 0.329632 0.844010 0.709143 0.052 Uiso 1 1 calc R U
C18B C 0.51742(10) 1.14251(19) 0.78420(10) 0.0379(4) Uani 1 1 d . .
H6B H 0.540646 1.222616 0.776655 0.045 Uiso 1 1 calc R U
C12B C 0.66485(11) 0.8355(2) 1.08541(8) 0.0398(4) Uani 1 1 d . .
H11C H 0.683966 0.923260 1.107798 0.048 Uiso 1 1 calc R U
H11D H 0.707892 0.784292 1.081791 0.048 Uiso 1 1 calc R U
C13A C 0.45198(10) 0.2330(2) 0.35801(10) 0.0417(5) Uani 1 1 d . .
H12A H 0.411621 0.297045 0.357552 0.050 Uiso 1 1 calc R U
H12B H 0.459922 0.244553 0.316239 0.050 Uiso 1 1 calc R U
C13B C 0.62501(12) 0.7536(2) 1.12145(9) 0.0495(5) Uani 1 1 d . .
H12C H 0.613685 0.812355 1.153152 0.059 Uiso 1 1 calc R U
H12D H 0.658488 0.678504 1.146658 0.059 Uiso 1 1 calc R U

loop_
_atom_site_aniso_label
_atom_site_aniso_U_11
_atom_site_aniso_U_22
_atom_site_aniso_U_33
_atom_site_aniso_U_23
_atom_site_aniso_U_13
_atom_site_aniso_U_12
O1A 0.0198(5) 0.0243(5) 0.0254(5) -0.0093(4) 0.0088(4) -0.0034(4)
O1B 0.0216(5) 0.0468(7) 0.0220(6) -0.0168(5) 0.0069(4) -0.0014(5)
N3A 0.0141(6) 0.0277(7) 0.0172(6) -0.0010(5) 0.0030(5) 0.0015(5)
N1A 0.0141(6) 0.0225(6) 0.0192(6) 0.0025(5) 0.0056(5) 0.0012(5)
N5B 0.0179(6) 0.0308(7) 0.0189(6) -0.0085(5) 0.0083(5) -0.0019(5)
N4A 0.0187(6) 0.0228(6) 0.0185(6) -0.0017(5) 0.0066(5) 0.0002(5)
N2A 0.0168(6) 0.0240(6) 0.0185(6) -0.0031(5) 0.0056(5) -0.0002(5)
N4B 0.0306(7) 0.0214(6) 0.0195(6) 0.0020(5) 0.0117(5) 0.0043(6)
N5A 0.0183(6) 0.0368(8) 0.0336(7) -0.0199(6) 0.0124(6) -0.0044(6)
N2B 0.0304(7) 0.0213(6) 0.0238(7) -0.0019(5) 0.0082(6) -0.0015(6)
N3B 0.0307(7) 0.0246(7) 0.0191(6) -0.0024(5) 0.0055(6) 0.0003(6)
N1B 0.0244(7) 0.0282(7) 0.0413(8) 0.0009(6) 0.0207(6) 0.0000(6)
C3A 0.0165(7) 0.0168(7) 0.0156(6) 0.0015(5) 0.0047(5) 0.0004(6)
C11A 0.0158(7) 0.0236(7) 0.0138(6) -0.0038(6) 0.0057(5) -0.0006(6)
C4A 0.0153(7) 0.0162(7) 0.0143(6) 0.0031(5) 0.0045(5) 0.0005(6)
C9A 0.0154(7) 0.0169(7) 0.0165(7) 0.0039(5) 0.0054(5) 0.0014(6)
C7A 0.0187(7) 0.0184(7) 0.0153(7) -0.0011(5) 0.0035(6) -0.0014(6)
C16A 0.0135(6) 0.0221(7) 0.0185(7) -0.0017(6) 0.0073(5) -0.0022(6)
C6A 0.0162(7) 0.0159(7) 0.0175(7) 0.0013(5) 0.0061(5) 0.0000(6)
C5A 0.0126(6) 0.0174(7) 0.0168(7) 0.0006(5) 0.0038(5) -0.0006(6)
C4B 0.0214(7) 0.0161(7) 0.0202(7) 0.0029(6) 0.0107(6) 0.0010(6)
C5B 0.0163(7) 0.0166(7) 0.0179(7) 0.0009(5) 0.0061(6) -0.0008(6)
C10B 0.0282(8) 0.0155(7) 0.0173(7) -0.0027(5) 0.0114(6) 0.0021(6)
C8A 0.0131(6) 0.0211(7) 0.0174(7) 0.0012(6) 0.0014(5) -0.0017(6)
C21B 0.0200(7) 0.0169(7) 0.0197(7) -0.0027(6) 0.0065(6) -0.0006(6)
C6B 0.0179(7) 0.0177(7) 0.0188(7) 0.0001(6) 0.0065(6) 0.0005(6)
C10A 0.0165(7) 0.0213(7) 0.0144(6) -0.0026(5) 0.0059(5) 0.0016(6)
C3B 0.0266(8) 0.0154(7) 0.0202(7) 0.0032(6) 0.0122(6) 0.0015(6)
C21A 0.0185(7) 0.0196(7) 0.0160(7) -0.0008(6) 0.0061(6) -0.0010(6)
C15A 0.0180(7) 0.0240(8) 0.0161(7) -0.0026(6) 0.0066(6) 0.0009(6)
C2A 0.0206(7) 0.0230(7) 0.0175(7) -0.0024(6) 0.0076(6) 0.0001(6)
C11B 0.0253(8) 0.0169(7) 0.0206(7) -0.0029(6) 0.0100(6) 0.0012(6)
C17A 0.0193(7) 0.0252(8) 0.0215(7) 0.0025(6) 0.0083(6) 0.0003(6)
C20A 0.0183(7) 0.0244(8) 0.0187(7) -0.0039(6) 0.0073(6) -0.0046(6)
C1A 0.0181(7) 0.0254(8) 0.0209(7) 0.0008(6) 0.0097(6) 0.0035(6)
C9B 0.0197(7) 0.0216(7) 0.0277(8) 0.0028(6) 0.0130(6) 0.0012(6)
C16B 0.0246(8) 0.0190(7) 0.0244(8) 0.0007(6) 0.0145(6) 0.0036(6)
C7B 0.0213(8) 0.0252(8) 0.0217(7) -0.0042(6) 0.0066(6) -0.0047(6)
C18A 0.0265(8) 0.0200(7) 0.0282(8) 0.0038(6) 0.0125(7) 0.0027(6)
C19A 0.0278(8) 0.0188(7) 0.0288(8) -0.0043(6) 0.0143(7) -0.0036(6)
C20B 0.0320(9) 0.0278(8) 0.0229(8) 0.0063(6) 0.0142(7) 0.0122(7)
C8B 0.0173(7) 0.0306(9) 0.0280(8) -0.0007(7) 0.0075(6) -0.0046(7)
C15B 0.0323(8) 0.0204(7) 0.0206(7) -0.0020(6) 0.0123(6) 0.0022(7)
C2B 0.0368(9) 0.0203(7) 0.0289(8) -0.0002(6) 0.0222(7) 0.0009(7)
C17B 0.0261(8) 0.0254(8) 0.0387(9) 0.0062(7) 0.0145(7) 0.0005(7)
C12A 0.0164(7) 0.0389(9) 0.0212(7) -0.0018(7) 0.0013(6) 0.0058(7)
C1B 0.0350(9) 0.0260(8) 0.0425(10) 0.0001(7) 0.0289(8) 0.0021(7)
C14A 0.0276(8) 0.0260(8) 0.0268(8) 0.0004(7) 0.0054(7) 0.0073(7)
C22A 0.0307(9) 0.0336(9) 0.0228(8) 0.0012(7) 0.0038(7) 0.0064(7)
C14B 0.0484(11) 0.0319(9) 0.0225(8) 0.0041(7) 0.0142(8) 0.0061(8)
C19B 0.0366(10) 0.0393(10) 0.0332(9) 0.0189(8) 0.0192(8) 0.0125(8)
C22B 0.0430(10) 0.0370(10) 0.0196(8) 0.0027(7) 0.0082(7) 0.0125(8)
C18B 0.0353(10) 0.0332(9) 0.0513(11) 0.0198(8) 0.0236(9) 0.0033(8)
C12B 0.0415(10) 0.0402(10) 0.0239(9) -0.0003(7) -0.0018(8) 0.0007(9)
C13A 0.0250(9) 0.0411(11) 0.0460(11) 0.0175(9) -0.0001(8) 0.0020(8)
C13B 0.0472(12) 0.0658(14) 0.0270(9) 0.0113(9) 0.0054(9) 0.0084(11)

loop_
_atom_type_symbol
_atom_type_description
_atom_type_scat_dispersion_real
_atom_type_scat_dispersion_imag
_atom_type_scat_source
C C 0.0181 0.0091 'International Tables Vol C Tables 4.2.6.8 and 6.1.1.4'
H H 0.0000 0.0000 'International Tables Vol C Tables 4.2.6.8 and 6.1.1.4'
N N 0.0311 0.0180 'International Tables Vol C Tables 4.2.6.8 and 6.1.1.4'
O O 0.0492 0.0322 'International Tables Vol C Tables 4.2.6.8 and 6.1.1.4'

loop_
_geom_angle_atom_site_label_1
_geom_angle_atom_site_label_2
_geom_angle_atom_site_label_3
_geom_angle
C15A N3A N2A 114.22(12)
C15A N3A C12A 115.98(13)
N2A N3A C12A 129.75(12)
C1A N1A C9A 117.08(12)
C21B N5B H27A 120.0
C21B N5B H27B 120.0
H27A N5B H27B 120.0
C17A N4A C16A 118.14(13)
C11A N2A N3A 103.44(12)
C20B N4B C16B 119.27(14)
C21A N5A H27C 120.0
C21A N5A H27D 120.0
H27C N5A H27D 120.0
N3B N2B C11B 103.37(12)
N2B N3B C15B 114.38(12)
N2B N3B C12B 129.82(14)
C15B N3B C12B 115.71(14)
C1B N1B C9B 116.17(14)
C2A C3A C4A 117.59(13)
C2A C3A C10A 119.96(13)
C4A C3A C10A 122.37(12)
N2A C11A C10A 111.83(13)
N2A C11A C16A 120.99(13)
C10A C11A C16A 127.17(12)
C5A C4A C9A 118.91(12)
C5A C4A C3A 122.89(12)
C9A C4A C3A 118.17(13)
N1A C9A C8A 118.16(12)
N1A C9A C4A 122.75(13)
C8A C9A C4A 119.07(13)
C8A C7A C6A 120.67(13)
C8A C7A H22A 119.7
C6A C7A H22A 119.7
N4A C16A C20A 123.09(13)
N4A C16A C11A 115.21(12)
C20A C16A C11A 121.67(12)
C5A C6A C7A 119.72(13)
C5A C6A C21A 122.32(12)
C7A C6A C21A 117.88(12)
C6A C5A C4A 121.03(13)
C6A C5A H24A 119.5
C4A C5A H24A 119.5
C5B C4B C9B 118.99(13)
C5B C4B C3B 122.05(13)
C9B C4B C3B 118.90(13)
C6B C5B C4B 120.88(13)
C6B C5B H24B 119.6
C4B C5B H24B 119.6
C15B C10B C11B 103.62(13)
C15B C10B C3B 126.00(14)
C11B C10B C3B 130.25(13)
C7A C8A C9A 120.59(13)
C7A C8A H21A 119.7
C9A C8A H21A 119.7
O1B C21B N5B 122.22(14)
O1B C21B C6B 119.84(13)
N5B C21B C6B 117.92(12)
C5B C6B C7B 119.86(13)
C5B C6B C21B 121.70(13)
C7B C6B C21B 118.27(13)
C15A C10A C11A 104.00(12)
C15A C10A C3A 130.79(13)
C11A C10A C3A 124.89(13)
C2B C3B C4B 117.25(14)
C2B C3B C10B 120.47(13)
C4B C3B C10B 122.27(13)
O1A C21A N5A 122.47(13)
O1A C21A C6A 120.09(13)
N5A C21A C6A 117.43(12)
N3A C15A C10A 106.50(13)
N3A C15A C14A 109.37(12)
C10A C15A C14A 144.12(14)
C3A C2A C1A 119.99(13)
C3A C2A H17A 120.0
C1A C2A H17A 120.0
N2B C11B C10B 111.85(13)
N2B C11B C16B 118.99(13)
C10B C11B C16B 129.16(14)
N4A C17A C18A 121.98(13)
N4A C17A C22A 115.99(13)
C18A C17A C22A 122.01(14)
C19A C20A C16A 118.20(13)
C19A C20A H5A 120.9
C16A C20A H5A 120.9
N1A C1A C2A 124.35(13)
N1A C1A H18A 117.8
C2A C1A H18A 117.8
N1B C9B C4B 122.72(14)
N1B C9B C8B 118.11(14)
C4B C9B C8B 119.17(13)
N4B C16B C17B 122.10(14)
N4B C16B C11B 116.16(13)
C17B C16B C11B 121.74(14)
C8B C7B C6B 120.56(14)
C8B C7B H22B 119.7
C6B C7B H22B 119.7
C19A C18A C17A 119.04(14)
C19A C18A H7A 120.5
C17A C18A H7A 120.5
C18A C19A C20A 119.46(14)
C18A C19A H6A 120.3
C20A C19A H6A 120.3
N4B C20B C19B 121.73(16)
N4B C20B C22B 116.04(15)
C19B C20B C22B 122.21(15)
C7B C8B C9B 120.51(14)
C7B C8B H21B 119.7
C9B C8B H21B 119.7
N3B C15B C10B 106.78(13)
N3B C15B C14B 109.58(14)
C10B C15B C14B 143.55(16)
C3B C2B C1B 119.32(14)
C3B C2B H17B 120.3
C1B C2B H17B 120.3
C18B C17B C16B 118.12(16)
C18B C17B H5B 120.9
C16B C17B H5B 120.9
N3A C12A C13A 100.92(12)
N3A C12A H11A 111.6
C13A C12A H11A 111.6
N3A C12A H11B 111.6
C13A C12A H11B 111.6
H11A C12A H11B 109.4
N1B C1B C2B 125.49(15)
N1B C1B H18B 117.3
C2B C1B H18B 117.3
C15A C14A C13A 101.74(13)
C15A C14A H13A 111.4
C13A C14A H13A 111.4
C15A C14A H13B 111.4
C13A C14A H13B 111.4
H13A C14A H13B 109.3
C17A C22A H1A1 109.5
C17A C22A H1A2 109.5
H1A1 C22A H1A2 109.5
C17A C22A H1A3 109.5
H1A1 C22A H1A3 109.5
H1A2 C22A H1A3 109.5
C15B C14B C13B 102.49(15)
C15B C14B H13C 111.3
C13B C14B H13C 111.3
C15B C14B H13D 111.3
C13B C14B H13D 111.3
H13C C14B H13D 109.2
C18B C19B C20B 118.95(15)
C18B C19B H7B 120.5
C20B C19B H7B 120.5
C20B C22B H1B1 109.5
C20B C22B H1B2 109.5
H1B1 C22B H1B2 109.5
C20B C22B H1B3 109.5
H1B1 C22B H1B3 109.5
H1B2 C22B H1B3 109.5
C19B C18B C17B 119.74(16)
C19B C18B H6B 120.1
C17B C18B H6B 120.1
N3B C12B C13B 101.25(15)
N3B C12B H11C 111.5
C13B C12B H11C 111.5
N3B C12B H11D 111.5
C13B C12B H11D 111.5
H11C C12B H11D 109.3
C12A C13A C14A 107.75(13)
C12A C13A H12A 110.2
C14A C13A H12A 110.2
C12A C13A H12B 110.2
C14A C13A H12B 110.2
H12A C13A H12B 108.5
C12B C13B C14B 108.11(14)
C12B C13B H12C 110.1
C14B C13B H12C 110.1
C12B C13B H12D 110.1
C14B C13B H12D 110.1
H12C C13B H12D 108.4

loop_
_geom_bond_atom_site_label_1
_geom_bond_atom_site_label_2
_geom_bond_distance
O1A C21A 1.2364(17)
O1B C21B 1.2386(17)
N3A C15A 1.3399(19)
N3A N2A 1.3471(18)
N3A C12A 1.4598(18)
N1A C1A 1.3191(19)
N1A C9A 1.3670(18)
N5B C21B 1.3318(18)
N5B H27A 0.8800
N5B H27B 0.8800
N4A C17A 1.3443(19)
N4A C16A 1.3477(18)
N2A C11A 1.3440(17)
N4B C20B 1.3419(19)
N4B C16B 1.344(2)
N5A C21A 1.3300(19)
N5A H27C 0.8800
N5A H27D 0.8800
N2B N3B 1.3418(18)
N2B C11B 1.3465(19)
N3B C15B 1.344(2)
N3B C12B 1.459(2)
N1B C1B 1.318(2)
N1B C9B 1.3722(19)
C3A C2A 1.373(2)
C3A C4A 1.4265(19)
C3A C10A 1.4784(19)
C11A C10A 1.419(2)
C11A C16A 1.476(2)
C4A C5A 1.4136(19)
C4A C9A 1.4223(19)
C9A C8A 1.4177(19)
C7A C8A 1.365(2)
C7A C6A 1.4180(19)
C7A H22A 0.9500
C16A C20A 1.388(2)
C6A C5A 1.3724(19)
C6A C21A 1.501(2)
C5A H24A 0.9500
C4B C5B 1.415(2)
C4B C9B 1.416(2)
C4B C3B 1.425(2)
C5B C6B 1.371(2)
C5B H24B 0.9500
C10B C15B 1.382(2)
C10B C11B 1.429(2)
C10B C3B 1.483(2)
C8A H21A 0.9500
C21B C6B 1.496(2)
C6B C7B 1.420(2)
C10A C15A 1.387(2)
C3B C2B 1.376(2)
C15A C14A 1.496(2)
C2A C1A 1.405(2)
C2A H17A 0.9500
C11B C16B 1.475(2)
C17A C18A 1.394(2)
C17A C22A 1.500(2)
C20A C19A 1.383(2)
C20A H5A 0.9500
C1A H18A 0.9500
C9B C8B 1.421(2)
C16B C17B 1.395(2)
C7B C8B 1.362(2)
C7B H22B 0.9500
C18A C19A 1.382(2)
C18A H7A 0.9500
C19A H6A 0.9500
C20B C19B 1.388(2)
C20B C22B 1.500(2)
C8B H21B 0.9500
C15B C14B 1.497(2)
C2B C1B 1.407(2)
C2B H17B 0.9500
C17B C18B 1.386(2)
C17B H5B 0.9500
C12A C13A 1.516(3)
C12A H11A 0.9900
C12A H11B 0.9900
C1B H18B 0.9500
C14A C13A 1.552(2)
C14A H13A 0.9900
C14A H13B 0.9900
C22A H1A1 0.9800
C22A H1A2 0.9800
C22A H1A3 0.9800
C14B C13B 1.542(3)
C14B H13C 0.9900
C14B H13D 0.9900
C19B C18B 1.382(3)
C19B H7B 0.9500
C22B H1B1 0.9800
C22B H1B2 0.9800
C22B H1B3 0.9800
C18B H6B 0.9500
C12B C13B 1.522(3)
C12B H11C 0.9900
C12B H11D 0.9900
C13A H12A 0.9900
C13A H12B 0.9900
C13B H12C 0.9900
C13B H12D 0.9900

loop_
_geom_torsion_atom_site_label_1
_geom_torsion_atom_site_label_2
_geom_torsion_atom_site_label_3
_geom_torsion_atom_site_label_4
_geom_torsion
C15A N3A N2A C11A -0.71(16)
C12A N3A N2A C11A 176.64(14)
C11B N2B N3B C15B -0.13(17)
C11B N2B N3B C12B 176.19(16)
N3A N2A C11A C10A 0.21(15)
N3A N2A C11A C16A -179.62(12)
C2A C3A C4A C5A 179.47(13)
C10A C3A C4A C5A -3.9(2)
C2A C3A C4A C9A -2.31(19)
C10A C3A C4A C9A 174.35(13)
C1A N1A C9A C8A -179.74(13)
C1A N1A C9A C4A 1.6(2)
C5A C4A C9A N1A 178.44(13)
C3A C4A C9A N1A 0.1(2)
C5A C4A C9A C8A -0.21(19)
C3A C4A C9A C8A -178.51(12)
C17A N4A C16A C20A 0.6(2)
C17A N4A C16A C11A -177.60(12)
N2A C11A C16A N4A -138.51(13)
C10A C11A C16A N4A 41.7(2)
N2A C11A C16A C20A 43.2(2)
C10A C11A C16A C20A -136.56(15)
C8A C7A C6A C5A 0.5(2)
C8A C7A C6A C21A -176.37(13)
C7A C6A C5A C4A -0.8(2)
C21A C6A C5A C4A 175.91(12)
C9A C4A C5A C6A 0.7(2)
C3A C4A C5A C6A 178.89(13)
C9B C4B C5B C6B 2.1(2)
C3B C4B C5B C6B -175.03(13)
C6A C7A C8A C9A -0.1(2)
N1A C9A C8A C7A -178.80(13)
C4A C9A C8A C7A -0.1(2)
C4B C5B C6B C7B -1.2(2)
C4B C5B C6B C21B 173.95(13)
O1B C21B C6B C5B -163.54(14)
N5B C21B C6B C5B 15.2(2)
O1B C21B C6B C7B 11.7(2)
N5B C21B C6B C7B -169.52(13)
N2A C11A C10A C15A 0.32(16)
C16A C11A C10A C15A -179.87(13)
N2A C11A C10A C3A -173.72(13)
C16A C11A C10A C3A 6.1(2)
C2A C3A C10A C15A -116.68(18)
C4A C3A C10A C15A 66.7(2)
C2A C3A C10A C11A 55.7(2)
C4A C3A C10A C11A -120.92(16)
C5B C4B C3B C2B -178.33(13)
C9B C4B C3B C2B 4.6(2)
C5B C4B C3B C10B 1.9(2)
C9B C4B C3B C10B -175.20(13)
C15B C10B C3B C2B 63.7(2)
C11B C10B C3B C2B -111.45(18)
C15B C10B C3B C4B -116.49(17)
C11B C10B C3B C4B 68.3(2)
C5A C6A C21A O1A -163.00(14)
C7A C6A C21A O1A 13.8(2)
C5A C6A C21A N5A 15.9(2)
C7A C6A C21A N5A -167.28(13)
N2A N3A C15A C10A 0.93(16)
C12A N3A C15A C10A -176.80(12)
N2A N3A C15A C14A -179.82(12)
C12A N3A C15A C14A 2.45(18)
C11A C10A C15A N3A -0.71(15)
C3A C10A C15A N3A 172.82(14)
C11A C10A C15A C14A -179.5(2)
C3A C10A C15A C14A -6.0(3)
C4A C3A C2A C1A 2.8(2)
C10A C3A C2A C1A -173.99(13)
N3B N2B C11B C10B -0.12(16)
N3B N2B C11B C16B 179.27(13)
C15B C10B C11B N2B 0.31(16)
C3B C10B C11B N2B 176.30(14)
C15B C10B C11B C16B -179.00(15)
C3B C10B C11B C16B -3.0(3)
C16A N4A C17A C18A 2.0(2)
C16A N4A C17A C22A -176.48(13)
N4A C16A C20A C19A -2.2(2)
C11A C16A C20A C19A 175.94(13)
C9A N1A C1A C2A -1.2(2)
C3A C2A C1A N1A -1.0(2)
C1B N1B C9B C4B 0.2(2)
C1B N1B C9B C8B -178.88(15)
C5B C4B C9B N1B 179.49(14)
C3B C4B C9B N1B -3.3(2)
C5B C4B C9B C8B -1.4(2)
C3B C4B C9B C8B 175.78(14)
C20B N4B C16B C17B 1.8(2)
C20B N4B C16B C11B -177.50(13)
N2B C11B C16B N4B 162.46(13)
C10B C11B C16B N4B -18.3(2)
N2B C11B C16B C17B -16.8(2)
C10B C11B C16B C17B 162.44(15)
C5B C6B C7B C8B -0.3(2)
C21B C6B C7B C8B -175.64(14)
N4A C17A C18A C19A -3.1(2)
C22A C17A C18A C19A 175.36(15)
C17A C18A C19A C20A 1.4(2)
C16A C20A C19A C18A 1.1(2)
C16B N4B C20B C19B -3.3(2)
C16B N4B C20B C22B 175.49(14)
C6B C7B C8B C9B 0.9(2)
N1B C9B C8B C7B 179.08(15)
C4B C9B C8B C7B -0.1(2)
N2B N3B C15B C10B 0.33(18)
C12B N3B C15B C10B -176.53(14)
N2B N3B C15B C14B 177.65(13)
C12B N3B C15B C14B 0.78(19)
C11B C10B C15B N3B -0.37(16)
C3B C10B C15B N3B -176.59(13)
C11B C10B C15B C14B -176.1(2)
C3B C10B C15B C14B 7.7(3)
C4B C3B C2B C1B -3.0(2)
C10B C3B C2B C1B 176.79(14)
N4B C16B C17B C18B 0.5(2)
C11B C16B C17B C18B 179.80(15)
C15A N3A C12A C13A 10.58(18)
N2A N3A C12A C13A -166.73(15)
C9B N1B C1B C2B 1.6(2)
C3B C2B C1B N1B -0.1(3)
N3A C15A C14A C13A -14.00(17)
C10A C15A C14A C13A 164.8(2)
N3B C15B C14B C13B 9.63(18)
C10B C15B C14B C13B -174.7(2)
N4B C20B C19B C18B 2.4(3)
C22B C20B C19B C18B -176.32(16)
C20B C19B C18B C17B 0.0(3)
C16B C17B C18B C19B -1.4(3)
N2B N3B C12B C13B 172.82(16)
C15B N3B C12B C13B -10.9(2)
N3A C12A C13A C14A -18.77(18)
C15A C14A C13A C12A 20.37(19)
N3B C12B C13B C14B 16.3(2)
C15B C14B C13B C12B -16.2(2)
